data_2100580
loop_
_publ_author_name
'Broder, Charlotte K.'
'Barnett, Sarah A.'
'Gutmann, Matthias J.'
'Shankland, Kenneth'
'Wilson, Chick C.'

_publ_section_title
;
 Accurate molecular structures and hydrogen bonding in two polymorphs
 of <i>ortho</i>-acetamidobenzamide by single-crystal neutron
 diffraction
;
_journal_coeditor_code BM5034
_journal_date_accepted 2006-07-04
_journal_date_recd_electronic 2006-05-19
_journal_issue 5
_journal_name_full 'Acta Crystallographica Section B'
_journal_page_first 926
_journal_page_last 930
_journal_paper_category FA
_journal_paper_doi 10.1107/S0108768106025821
_journal_volume 62
_journal_year 2006
_chemical_formula_moiety 'C9 H10 N2 O2'
_chemical_formula_sum 'C9 H10 N2 O2'
_chemical_formula_weight 178.19
_chemical_name_common 'o-acetoamidobenzoic acid alpha polymorph'
_chemical_name_systematic
;
\a-o-acetoamidobenzoic acid
;
_space_group_IT_number 14
_symmetry_cell_setting monoclinic
_symmetry_space_group_name_Hall '-P 2yn'
_symmetry_space_group_name_H-M 'P 1 21/n 1'
_atom_sites_solution_hydrogens difmap
_atom_sites_solution_primary direct
_atom_sites_solution_secondary difmap
_audit_creation_method SHELXL-97
_cell_angle_alpha 90.00
_cell_angle_beta 92.151(16)
_cell_angle_gamma 90.00
_cell_formula_units_Z 4
_cell_length_a 4.8591(12)
_cell_length_b 14.395(3)
_cell_length_c 12.250(3)
_cell_measurement_reflns_used 330
_cell_measurement_temperature 30(2)
_cell_volume 856.2(3)
_computing_cell_refinement 'SXD-2001 (Gutmann, 2005)'
_computing_data_collection 'SXD-2001 (Gutmann, 2005)'
_computing_data_reduction 'SXD-2001 (Gutmann, 2005)'
_computing_molecular_graphics SHELXTL
_computing_publication_material SHELXTL
_computing_structure_refinement 'SHELXL-97 (Sheldrick, 1997)'
_computing_structure_solution 'SHELXS-97 (Sheldrick, 1990)'
_diffrn_ambient_temperature 30(2)
_diffrn_measured_fraction_theta_full 0.099
_diffrn_measured_fraction_theta_max 0.099
_diffrn_measurement_device_type SXD
_diffrn_measurement_method 'time-of-flight LAUE diffraction'
_diffrn_radiation_probe neutron
_diffrn_radiation_source 'ISIS spallation source'
_diffrn_radiation_type neutron
_diffrn_radiation_wavelength 0.5-7.0
_diffrn_reflns_av_R_equivalents 0.0000
_diffrn_reflns_av_sigmaI/netI 0.0971
_diffrn_reflns_limit_h_max 3
_diffrn_reflns_limit_h_min -7
_diffrn_reflns_limit_k_max 36
_diffrn_reflns_limit_k_min -31
_diffrn_reflns_limit_l_max 28
_diffrn_reflns_limit_l_min -29
_diffrn_reflns_number 5267
_diffrn_reflns_theta_full 81.70
_diffrn_reflns_theta_max 81.70
_diffrn_reflns_theta_min 8.66
_diffrn_standards_decay_% 0
_diffrn_standards_number 0
_exptl_absorpt_coefficient_mu 0.000
_exptl_absorpt_correction_type none
_exptl_crystal_colour Colourless
_exptl_crystal_density_diffrn 1.382
_exptl_crystal_density_meas ?
_exptl_crystal_density_method .
_exptl_crystal_description Block
_exptl_crystal_F_000 213
_exptl_crystal_size_max 5.0
_exptl_crystal_size_mid 2.0
_exptl_crystal_size_min 1.0
_refine_diff_density_max 2.003
_refine_diff_density_min -1.487
_refine_ls_extinction_coef 0.00129(6)
_refine_ls_extinction_expression Fc^*^=kFc[1+0.001xFc^2^\l^3^/sin(2\q)]^-1/4^
_refine_ls_extinction_method SHELXL
_refine_ls_goodness_of_fit_ref 1.043
_refine_ls_hydrogen_treatment refall
_refine_ls_matrix_type full
_refine_ls_number_parameters 274
_refine_ls_number_reflns 5267
_refine_ls_number_restraints 0
_refine_ls_restrained_S_all 1.043
_refine_ls_R_factor_all 0.0572
_refine_ls_R_factor_gt 0.0572
_refine_ls_shift/su_max 0.000
_refine_ls_shift/su_mean 0.000
_refine_ls_structure_factor_coef Fsqd
_refine_ls_weighting_details 'calc w=1/[\s^2^(Fo^2^)+(0.0826P)^2^+0.0000P] where P=(Fo^2^+2Fc^2^)/3'
_refine_ls_weighting_scheme calc
_refine_ls_wR_factor_gt 0.1278
_refine_ls_wR_factor_ref 0.1278
_reflns_number_gt 5267
_reflns_number_total 5267
_reflns_threshold_expression >2sigma(I)
_cod_data_source_file bm5034.cif
_cod_data_source_block aaba_alpha_30K
_cod_depositor_comments
;
The following automatic conversions were performed:
'_symmetry_cell_setting' value 'Monoclinic' changed to 'monoclinic'
according to '/home/saulius/struct/CIF-dictionaries/cif_core.dic'
dictionary named 'cif_core.dic' version 2.4.1 from 2010-06-29.

Automatic conversion script
Id: cif_fix_enum 1527 2010-12-29 10:47:43Z saulius 

The following automatic conversions were performed:

'_symmetry_cell_setting' value 'Monoclinic' changed to 'monoclinic'
according to /home/saulius/struct/CIF-dictionaries/cif_core.dic
dictionary named 'cif_core.dic' version 2.4.1 from 2010-06-29.

Automatic conversion script
Id: cif_fix_values 1715 2011-07-08 13:25:40Z adriana 
;
_cod_original_cell_volume 856.3(3)
_cod_original_sg_symbol_H-M P21/n
_cod_database_code 2100580

loop_
_symmetry_equiv_pos_as_xyz
'x, y, z'
'-x+1/2, y+1/2, -z+1/2'
'-x, -y, -z'
'x-1/2, -y-1/2, z-1/2'

loop_
_atom_site_type_symbol
_atom_site_label
_atom_site_fract_x
_atom_site_fract_y
_atom_site_fract_z
_atom_site_U_iso_or_equiv
_atom_site_adp_type
_atom_site_calc_flag
_atom_site_occupancy
O O1 -0.3257(5) 0.11090(10) 0.00091(10) 0.0083(5) Uani d 1
O O2 -0.2943(6) 0.42403(10) 0.16253(11) 0.0102(5) Uani d 1
N N1 -0.2414(3) -0.01111(7) 0.11383(7) 0.0096(3) Uani d 1
N N2 -0.2672(3) 0.27463(6) 0.09767(7) 0.0075(3) Uani d 1
C C1 -0.0625(5) 0.23375(9) 0.16623(9) 0.0046(4) Uani d 1
C C2 -0.0229(5) 0.13613(9) 0.15779(9) 0.0053(4) Uani d 1
C C3 0.1868(5) 0.09345(8) 0.22104(10) 0.0067(4) Uani d 1
C C4 0.3557(5) 0.14459(9) 0.29321(9) 0.0065(4) Uani d 1
C C5 0.3090(5) 0.23967(9) 0.30440(9) 0.0070(4) Uani d 1
C C6 0.1029(5) 0.28459(9) 0.24204(10) 0.0066(4) Uani d 1
C C7 -0.2071(4) 0.07776(9) 0.08497(9) 0.0053(4) Uani d 1
C C8 -0.3744(5) 0.36174(9) 0.09990(9) 0.0066(4) Uani d 1
C C9 -0.6077(5) 0.37851(9) 0.01622(10) 0.0080(4) Uani d 1
H H6 0.0699(11) 0.3586(2) 0.2504(3) 0.0205(10) Uani d 1
H H1B -0.3817(11) -0.0498(2) 0.0687(2) 0.0210(10) Uani d 1
H H2 -0.3478(10) 0.2288(2) 0.0410(2) 0.0183(9) Uani d 1
H H3 0.2219(12) 0.0192(2) 0.2119(3) 0.0234(11) Uani d 1
H H1A -0.1833(11) -0.0332(2) 0.1899(2) 0.0203(10) Uani d 1
H H5 0.4365(11) 0.2813(2) 0.3620(2) 0.0227(10) Uani d 1
H H4 0.5204(11) 0.1095(2) 0.3401(3) 0.0218(10) Uani d 1
H H9C -0.6831(13) 0.3139(2) -0.0197(3) 0.0337(14) Uani d 1
H H9B -0.5367(13) 0.4225(3) -0.0481(3) 0.0335(13) Uani d 1
H H9A -0.7695(13) 0.4152(3) 0.0554(3) 0.0352(14) Uani d 1

loop_
_atom_site_aniso_label
_atom_site_aniso_U_11
_atom_site_aniso_U_22
_atom_site_aniso_U_33
_atom_site_aniso_U_12
_atom_site_aniso_U_13
_atom_site_aniso_U_23
O1 0.0148(17) 0.0045(5) 0.0055(4) -0.0011(7) -0.0029(6) 0.0005(4)
O2 0.0182(16) 0.0052(5) 0.0069(5) 0.0011(8) -0.0021(7) -0.0030(4)
N1 0.0164(10) 0.0062(3) 0.0062(3) -0.0018(5) -0.0016(4) 0.0009(2)
N2 0.0112(9) 0.0051(3) 0.0060(3) 0.0008(5) -0.0014(4) -0.0008(2)
C1 0.0055(12) 0.0039(5) 0.0043(4) 0.0011(6) -0.0003(5) 0.0005(3)
C2 0.0078(13) 0.0038(4) 0.0041(4) 0.0002(6) -0.0003(5) 0.0002(3)
C3 0.0088(13) 0.0048(5) 0.0063(4) -0.0006(7) -0.0012(6) -0.0001(3)
C4 0.0057(14) 0.0081(5) 0.0055(4) 0.0005(6) -0.0014(6) 0.0004(4)
C5 0.0073(13) 0.0085(5) 0.0051(4) -0.0015(7) -0.0012(6) -0.0005(3)
C6 0.0083(13) 0.0058(5) 0.0056(4) 0.0006(6) -0.0020(5) -0.0006(3)
C7 0.0087(13) 0.0037(4) 0.0035(4) -0.0005(6) -0.0012(5) -0.0005(3)
C8 0.0118(13) 0.0047(5) 0.0034(4) 0.0000(6) 0.0004(5) -0.0003(3)
C9 0.0092(14) 0.0078(5) 0.0068(4) 0.0012(6) -0.0009(6) 0.0008(3)
H6 0.024(3) 0.0103(11) 0.0266(13) 0.0029(16) -0.0047(16) -0.0032(9)
H1B 0.028(3) 0.0161(12) 0.0181(11) -0.0101(17) -0.0044(15) -0.0013(9)
H2 0.022(3) 0.0155(12) 0.0168(11) -0.0002(17) -0.0103(13) -0.0034(9)
H3 0.032(4) 0.0106(11) 0.0272(13) 0.0007(17) -0.0037(17) -0.0011(10)
H1A 0.026(3) 0.0201(13) 0.0147(11) 0.0012(17) -0.0068(14) 0.0058(9)
H5 0.024(3) 0.0228(14) 0.0206(12) -0.0059(18) -0.0104(15) -0.0049(10)
H4 0.016(3) 0.0240(15) 0.0242(13) 0.0083(19) -0.0121(15) 0.0014(11)
H9C 0.045(4) 0.0150(13) 0.0391(18) 0.000(2) -0.019(2) -0.0036(13)
H9B 0.037(4) 0.041(2) 0.0220(14) -0.002(2) 0.0002(18) 0.0173(13)
H9A 0.033(4) 0.045(2) 0.0286(16) 0.017(3) 0.007(2) -0.0043(15)

loop_
_atom_type_symbol
_atom_type_description
_atom_type_scat_dispersion_real
_atom_type_scat_dispersion_imag
_atom_type_scat_source
C C 0.0000 0.0000 'International Tables Vol C Tables 4.2.6.8 and 6.1.1.4'
H H 0.0000 0.0000 'International Tables Vol C Tables 4.2.6.8 and 6.1.1.4'
N N 0.0000 0.0000 'International Tables Vol C Tables 4.2.6.8 and 6.1.1.4'
O O 0.0000 0.0000 'International Tables Vol C Tables 4.2.6.8 and 6.1.1.4'

loop_
_geom_angle_atom_site_label_1
_geom_angle_atom_site_label_2
_geom_angle_atom_site_label_3
_geom_angle
C7 N1 H1B 117.6(2)
C7 N1 H1A 120.6(2)
H1B N1 H1A 118.8(3)
C8 N2 C1 129.60(12)
C8 N2 H2 118.1(3)
C1 N2 H2 112.3(2)
N2 C1 C6 123.29(12)
N2 C1 C2 117.68(14)
C6 C1 C2 119.03(17)
C3 C2 C1 119.42(16)
C3 C2 C7 119.35(13)
C1 C2 C7 121.20(17)
C4 C3 C2 121.24(13)
C4 C3 H3 119.6(3)
C2 C3 H3 119.2(3)
C3 C4 C5 119.13(17)
C3 C4 H4 119.5(2)
C5 C4 H4 121.4(2)
C4 C5 C6 121.11(16)
C4 C5 H5 120.6(3)
C6 C5 H5 118.3(3)
C5 C6 C1 119.98(13)
C5 C6 H6 120.6(3)
C1 C6 H6 119.4(3)
O1 C7 N1 121.45(16)
O1 C7 C2 121.42(13)
N1 C7 C2 117.13(13)
O2 C8 N2 124.83(19)
O2 C8 C9 120.95(15)
N2 C8 C9 114.22(12)
C8 C9 H9C 111.7(3)
C8 C9 H9B 109.6(4)
H9C C9 H9B 108.6(3)
C8 C9 H9A 108.5(3)
H9C C9 H9A 111.1(5)
H9B C9 H9A 107.2(4)

loop_
_geom_bond_atom_site_label_1
_geom_bond_atom_site_label_2
_geom_bond_distance
O1 C7 1.255(2)
O2 C8 1.234(2)
N1 C7 1.3394(16)
N1 H1B 1.026(4)
N1 H1A 1.015(3)
N2 C8 1.3586(18)
N2 C1 1.406(2)
N2 H2 1.025(3)
C1 C6 1.410(3)
C1 C2 1.4226(18)
C2 C3 1.399(3)
C2 C7 1.498(2)
C3 C4 1.393(3)
C3 H3 1.088(3)
C4 C5 1.395(2)
C4 H4 1.092(5)
C5 C6 1.396(3)
C5 H5 1.099(4)
C6 H6 1.082(3)
C8 C9 1.519(3)
C9 H9C 1.087(4)
C9 H9B 1.078(4)
C9 H9A 1.076(5)

loop_
_cod_related_entry_id
_cod_related_entry_database
_cod_related_entry_code
1 ChemSpider 105955
